data_7206789
loop_
_publ_author_name
'Raatikainen, Kari'
'Rissanen, Kari'

_publ_section_title
;
 Interaction between amines and N-haloimides: a new motif for
 unprecedentedly short Br&#x22EF;N and I&#x22EF;N halogen bonds
;
_journal_issue 23
_journal_name_full CrystEngComm
_journal_page_first 6972
_journal_paper_doi 10.1039/c1ce05447c
_journal_volume 13
_journal_year 2011
_chemical_compound_source 'synthesis as described'
_chemical_formula_moiety '2(C4 H4 I N O2), C3 H3 N3'
_chemical_formula_sum 'C11 H11 I2 N5 O4'
_chemical_formula_weight 531.05
_chemical_name_systematic
;
?
;
_space_group_IT_number 15
_symmetry_cell_setting monoclinic
_symmetry_Int_Tables_number 15
_symmetry_space_group_name_Hall '-C 2yc'
_symmetry_space_group_name_H-M 'C 1 2/c 1'
_atom_sites_solution_hydrogens geom
_atom_sites_solution_primary direct
_atom_sites_solution_secondary difmap
_audit_creation_date 2009-11-20T13:44:05-00:00
_audit_creation_method 'WinGX routine CIF_UPDATE'
_cell_angle_alpha 90
_cell_angle_beta 95.363(2)
_cell_angle_gamma 90
_cell_formula_units_Z 4
_cell_length_a 30.8657(8)
_cell_length_b 6.10710(10)
_cell_length_c 8.2339(2)
_cell_measurement_reflns_used 2022
_cell_measurement_temperature 123(2)
_cell_measurement_theta_max 28.283
_cell_measurement_theta_min 0.407
_cell_measurement_wavelength 0.71073
_cell_volume 1545.30(6)
_computing_cell_refinement 'HKL Scalepack (Otwinowski & Minor 1997)'
_computing_data_collection 'Collect (Bruker AXS BV, 1997-2004)'
_computing_data_reduction 'HKL Denzo and Scalepack (Otwinowski & Minor 1997)'
_computing_molecular_graphics 'Ortep-3 for Windows (Farrugia, 1997)'
_computing_publication_material 'WinGX publication routines (Farrugia, 1999)'
_computing_structure_refinement 'SHELXL-97 (Sheldrick, 2008)'
_diffrn_ambient_temperature 123(2)
_diffrn_detector 'CCD plate'
_diffrn_detector_area_resol_mean 9
_diffrn_measured_fraction_theta_full 0.996
_diffrn_measured_fraction_theta_max 0.958
_diffrn_measurement_device '95mm CCD camera on \k-goniostat'
_diffrn_measurement_device_type KappaCCD
_diffrn_measurement_method 'CCD rotation images, thick slices'
_diffrn_orient_matrix_type 'by Bruker AXS Collect from scalepack cell'
_diffrn_orient_matrix_UB_11 -0.55018E-2
_diffrn_orient_matrix_UB_12 0.825636E-1
_diffrn_orient_matrix_UB_13 -0.104778
_diffrn_orient_matrix_UB_21 -0.293555E-1
_diffrn_orient_matrix_UB_22 0.437071E-1
_diffrn_orient_matrix_UB_23 0.308907E-1
_diffrn_orient_matrix_UB_31 0.129186E-1
_diffrn_orient_matrix_UB_32 0.13448
_diffrn_orient_matrix_UB_33 0.542882E-1
_diffrn_radiation_monochromator graphite
_diffrn_radiation_probe x-ray
_diffrn_radiation_type MoK\a
_diffrn_radiation_wavelength 0.71073
_diffrn_reflns_av_R_equivalents 0.0252
_diffrn_reflns_av_unetI/netI 0.0213
_diffrn_reflns_limit_h_max 36
_diffrn_reflns_limit_h_min -39
_diffrn_reflns_limit_k_max 5
_diffrn_reflns_limit_k_min -7
_diffrn_reflns_limit_l_max 10
_diffrn_reflns_limit_l_min -9
_diffrn_reflns_number 9304
_diffrn_reflns_theta_full 25
_diffrn_reflns_theta_max 27.86
_diffrn_reflns_theta_min 3.4
_diffrn_source 'Enraf Nonius FR590'
_exptl_absorpt_coefficient_mu 4.095
_exptl_absorpt_correction_T_max 0.7456
_exptl_absorpt_correction_T_min 0.519
_exptl_absorpt_correction_type multi-scan
_exptl_absorpt_process_details
;
[c.f. r.h. blessing, acta cryst. (1995), a51, 33-38]
;
_exptl_crystal_colour colourless
_exptl_crystal_density_diffrn 2.283
_exptl_crystal_density_method 'not measured'
_exptl_crystal_description block
_exptl_crystal_F_000 1000
_exptl_crystal_size_max 0.4
_exptl_crystal_size_mid 0.28
_exptl_crystal_size_min 0.16
_refine_diff_density_max 0.412
_refine_diff_density_min -1.005
_refine_diff_density_rms 0.123
_refine_ls_extinction_method none
_refine_ls_goodness_of_fit_ref 1.159
_refine_ls_hydrogen_treatment constr
_refine_ls_matrix_type full
_refine_ls_number_parameters 101
_refine_ls_number_reflns 1771
_refine_ls_number_restraints 0
_refine_ls_restrained_S_all 1.159
_refine_ls_R_factor_all 0.0207
_refine_ls_R_factor_gt 0.0188
_refine_ls_shift/su_max 0.006
_refine_ls_shift/su_mean 0
_refine_ls_structure_factor_coef Fsqd
_refine_ls_weighting_details 'calc w=1/[\s^2^(Fo^2^)+(0.0129P)^2^+3.5326P] where P=(Fo^2^+2Fc^2^)/3'
_refine_ls_weighting_scheme calc
_refine_ls_wR_factor_gt 0.0437
_refine_ls_wR_factor_ref 0.0447
_reflns_number_gt 1652
_reflns_number_total 1771
_reflns_threshold_expression >2\s(I)
_cod_data_source_file c1ce05447c.txt
_cod_data_source_block TRZ-NIS
_cod_original_sg_symbol_H-M 'C 2/c'
_cod_database_code 7206789

loop_
_symmetry_equiv_pos_as_xyz
'x, y, z'
'-x, y, -z+1/2'
'x+1/2, y+1/2, z'
'-x+1/2, y+1/2, -z+1/2'
'-x, -y, -z'
'x, -y, z-1/2'
'-x+1/2, -y+1/2, -z'
'x+1/2, -y+1/2, z-1/2'

loop_
_atom_site_label
_atom_site_type_symbol
_atom_site_fract_x
_atom_site_fract_y
_atom_site_fract_z
_atom_site_U_iso_or_equiv
_atom_site_adp_type
_atom_site_occupancy
_atom_site_symmetry_multiplicity
_atom_site_calc_flag
_atom_site_refinement_flags
I1 I 0.905615(4) 0.49260(2) 0.016047(16) 0.01448(7) Uani 1 1 d .
N2 N 0.85501(6) 0.6838(3) -0.0910(2) 0.0153(4) Uani 1 1 d .
C3 C 0.86241(7) 0.8797(3) -0.1699(3) 0.0165(4) Uani 1 1 d .
O4 O 0.89799(6) 0.9613(3) -0.1749(2) 0.0231(4) Uani 1 1 d .
C5 C 0.81913(9) 0.9664(4) -0.2431(3) 0.0231(5) Uani 1 1 d .
H5A H 0.8181 0.9708 -0.3636 0.028 Uiso 1 1 calc R
H5B H 0.814 1.1159 -0.2025 0.028 Uiso 1 1 calc R
C6 C 0.78536(7) 0.8073(4) -0.1888(3) 0.0200(5) Uani 1 1 d .
H6A H 0.7659 0.8813 -0.1171 0.024 Uiso 1 1 calc R
H6B H 0.7675 0.7459 -0.2842 0.024 Uiso 1 1 calc R
C7 C 0.81143(7) 0.6293(4) -0.0971(3) 0.0166(4) Uani 1 1 d .
O8 O 0.79748(6) 0.4653(3) -0.0360(2) 0.0239(4) Uani 1 1 d .
N9 N 1 -0.0664(5) 0.25 0.0183(6) Uani 1 2 d S
C10 C 0.97106(8) 0.0523(4) 0.1561(3) 0.0173(4) Uani 1 1 d .
H10 H 0.9498 -0.0248 0.0872 0.021 Uiso 1 1 calc R
N11 N 0.96978(6) 0.2705(3) 0.1519(2) 0.0168(4) Uani 1 1 d .
C12 C 1 0.3729(5) 0.25 0.0165(6) Uani 1 2 d S
H12 H 1 0.5284 0.25 0.02 Uiso 1 2 calc SR

loop_
_atom_site_aniso_label
_atom_site_aniso_U_11
_atom_site_aniso_U_22
_atom_site_aniso_U_33
_atom_site_aniso_U_23
_atom_site_aniso_U_13
_atom_site_aniso_U_12
I1 0.01282(11) 0.01508(9) 0.01523(9) 0.00088(5) -0.00042(6) 0.00045(5)
N2 0.0120(9) 0.0151(8) 0.0184(9) 0.0016(7) 0.0001(7) 0.0011(7)
C3 0.0185(12) 0.0140(10) 0.0171(10) -0.0022(8) 0.0022(8) 0.0005(9)
O4 0.0196(9) 0.0188(8) 0.0315(9) 0.0005(7) 0.0057(8) -0.0036(7)
C5 0.0216(14) 0.0206(11) 0.0266(13) 0.0061(9) -0.0004(10) 0.0039(10)
C6 0.0163(12) 0.0213(11) 0.0218(11) 0.0010(9) -0.0020(9) 0.0022(9)
C7 0.0143(11) 0.0181(10) 0.0174(10) -0.0023(8) 0.0013(8) 0.0004(9)
O8 0.0182(9) 0.0212(8) 0.0325(10) 0.0049(7) 0.0032(7) -0.0023(7)
N9 0.0138(14) 0.0143(12) 0.0270(15) 0 0.0030(11) 0
C10 0.0132(11) 0.0185(10) 0.0200(11) -0.0017(9) 0.0016(9) -0.0009(9)
N11 0.0141(10) 0.0170(9) 0.0189(9) 0.0002(7) -0.0002(7) 0.0004(7)
C12 0.0153(16) 0.0142(14) 0.0203(15) 0 0.0027(12) 0

loop_
_atom_type_symbol
_atom_type_description
_atom_type_scat_dispersion_real
_atom_type_scat_dispersion_imag
_atom_type_scat_source
C C 0.0033 0.0016 'International Tables Vol C Tables 4.2.6.8 and 6.1.1.4'
H H 0 0 'International Tables Vol C Tables 4.2.6.8 and 6.1.1.4'
N N 0.0061 0.0033 'International Tables Vol C Tables 4.2.6.8 and 6.1.1.4'
O O 0.0106 0.006 'International Tables Vol C Tables 4.2.6.8 and 6.1.1.4'
I I -0.4742 1.8119 'International Tables Vol C Tables 4.2.6.8 and 6.1.1.4'

loop_
_geom_angle_atom_site_label_1
_geom_angle_atom_site_label_2
_geom_angle_atom_site_label_3
_geom_angle
_geom_angle_site_symmetry_1
_geom_angle_site_symmetry_3
C7 N2 C3 113.08(18) . .
C7 N2 I1 124.77(14) . .
C3 N2 I1 122.11(15) . .
O4 C3 N2 124.0(2) . .
O4 C3 C5 127.9(2) . .
N2 C3 C5 108.10(19) . .
C3 C5 C6 105.29(18) . .
C3 C5 H5A 110.7 . .
C6 C5 H5A 110.7 . .
C3 C5 H5B 110.7 . .
C6 C5 H5B 110.7 . .
H5A C5 H5B 108.8 . .
C7 C6 C5 104.98(19) . .
C7 C6 H6A 110.8 . .
C5 C6 H6A 110.8 . .
C7 C6 H6B 110.8 . .
C5 C6 H6B 110.8 . .
H6A C6 H6B 108.8 . .
O8 C7 N2 124.3(2) . .
O8 C7 C6 127.3(2) . .
N2 C7 C6 108.40(18) . .
C10 N9 C10 114.4(3) . 2_755
N11 C10 N9 124.9(2) . .
N11 C10 H10 117.5 . .
N9 C10 H10 117.5 . .
C12 N11 C10 115.9(2) . .
N11 C12 N11 124.0(3) . 2_755
N11 C12 H12 118 . .
N11 C12 H12 118 2_755 .

loop_
_geom_bond_atom_site_label_1
_geom_bond_atom_site_label_2
_geom_bond_distance
_geom_bond_site_symmetry_2
I1 N2 2.0790(18) .
N2 C7 1.382(3) .
N2 C3 1.390(3) .
C3 O4 1.210(3) .
C3 C5 1.509(3) .
C5 C6 1.522(3) .
C5 H5A 0.99 .
C5 H5B 0.99 .
C6 C7 1.512(3) .
C6 H6A 0.99 .
C6 H6B 0.99 .
C7 O8 1.217(3) .
N9 C10 1.339(3) .
N9 C10 1.339(3) 2_755
C10 N11 1.333(3) .
C10 H10 0.95 .
N11 C12 1.331(2) .
C12 N11 1.331(2) 2_755
C12 H12 0.95 .

loop_
_geom_torsion_atom_site_label_1
_geom_torsion_atom_site_label_2
_geom_torsion_atom_site_label_3
_geom_torsion_atom_site_label_4
_geom_torsion
_geom_torsion_site_symmetry_1
_geom_torsion_site_symmetry_4
C7 N2 C3 O4 177.6(2) . .
I1 N2 C3 O4 -4.5(3) . .
C7 N2 C3 C5 -1.9(3) . .
I1 N2 C3 C5 175.98(15) . .
O4 C3 C5 C6 -175.9(2) . .
N2 C3 C5 C6 3.6(2) . .
C3 C5 C6 C7 -3.8(2) . .
C3 N2 C7 O8 -179.9(2) . .
I1 N2 C7 O8 2.3(3) . .
C3 N2 C7 C6 -0.6(2) . .
I1 N2 C7 C6 -178.45(14) . .
C5 C6 C7 O8 -177.9(2) . .
C5 C6 C7 N2 2.8(2) . .
C10 N9 C10 N11 0.02(16) 2_755 .
N9 C10 N11 C12 0.0(3) . .
C10 N11 C12 N11 0.01(14) . 2_755
